data_7004251
loop_
_publ_author_name
'Hadzovic, Alen'
'Janetzko, John'
'Song, Datong'

_publ_section_title
;
 Novel dinuclear and trinuclear palladium \b-diiminate complexes
 containing amido--chloro double-bridges
;
_journal_issue 25
_journal_name_full 'Dalton Transactions'
_journal_page_first 3279
_journal_page_last 3281
_journal_paper_doi 10.1039/b804792h
_journal_year 2008
_chemical_formula_moiety 'C54 H63 Cl3 N6 Pd3, C H2 Cl2'
_chemical_formula_sum 'C55 H65 Cl5 N6 Pd3'
_chemical_formula_weight 1306.58
_chemical_name_systematic
;
?
;
_space_group_IT_number 2
_symmetry_cell_setting triclinic
_symmetry_space_group_name_Hall '-P 1'
_symmetry_space_group_name_H-M 'P -1'
_atom_sites_solution_hydrogens geom
_atom_sites_solution_primary direct
_atom_sites_solution_secondary difmap
_audit_creation_method SHELXL-97
_cell_angle_alpha 85.923(2)
_cell_angle_beta 78.728(2)
_cell_angle_gamma 88.962(2)
_cell_formula_units_Z 2
_cell_length_a 11.9402(3)
_cell_length_b 15.3099(7)
_cell_length_c 15.5713(5)
_cell_measurement_reflns_used 29972
_cell_measurement_temperature 150(2)
_cell_measurement_theta_max 27.56
_cell_measurement_theta_min 3.07
_cell_volume 2784.49(17)
_computing_structure_refinement 'SHELXL-97 (Sheldrick, 1997)'
_computing_structure_solution 'SHELXS-97 (Sheldrick, 1990)'
_diffrn_ambient_temperature 150(2)
_diffrn_detector_area_resol_mean 9
_diffrn_measured_fraction_theta_full 0.986
_diffrn_measured_fraction_theta_max 0.986
_diffrn_measurement_device_type 'Bruker-Nonius KappaCCD'
_diffrn_measurement_method '\f scans and \w scans with \k offsets'
_diffrn_radiation_monochromator graphite
_diffrn_radiation_source 'fine-focus sealed tube'
_diffrn_radiation_type MoK\a
_diffrn_radiation_wavelength 0.71073
_diffrn_reflns_av_R_equivalents 0.0919
_diffrn_reflns_av_sigmaI/netI 0.0920
_diffrn_reflns_limit_h_max 15
_diffrn_reflns_limit_h_min -15
_diffrn_reflns_limit_k_max 19
_diffrn_reflns_limit_k_min -19
_diffrn_reflns_limit_l_max 20
_diffrn_reflns_limit_l_min -19
_diffrn_reflns_number 29972
_diffrn_reflns_theta_full 27.56
_diffrn_reflns_theta_max 27.56
_diffrn_reflns_theta_min 3.07
_diffrn_standards_number 0
_exptl_absorpt_coefficient_mu 1.240
_exptl_absorpt_correction_T_max 0.924
_exptl_absorpt_correction_T_min 0.822
_exptl_absorpt_correction_type multi-scan
_exptl_absorpt_process_details
;
multi-scan from symmetry-related measurements
Sortav (Blessing 1995)
;
_exptl_crystal_colour red
_exptl_crystal_density_diffrn 1.558
_exptl_crystal_density_method 'not measured'
_exptl_crystal_description prism
_exptl_crystal_F_000 1320
_exptl_crystal_size_max 0.18
_exptl_crystal_size_mid 0.14
_exptl_crystal_size_min 0.12
_refine_diff_density_max 1.176
_refine_diff_density_min -0.937
_refine_diff_density_rms 0.128
_refine_ls_extinction_method none
_refine_ls_goodness_of_fit_ref 1.040
_refine_ls_hydrogen_treatment constr
_refine_ls_matrix_type full
_refine_ls_number_parameters 626
_refine_ls_number_reflns 12695
_refine_ls_number_restraints 0
_refine_ls_restrained_S_all 1.040
_refine_ls_R_factor_all 0.1021
_refine_ls_R_factor_gt 0.0634
_refine_ls_shift/su_max 0.001
_refine_ls_shift/su_mean 0.000
_refine_ls_structure_factor_coef Fsqd
_refine_ls_weighting_details 'calc w=1/[\s^2^(Fo^2^)+(0.0778P)^2^+3.9226P] where P=(Fo^2^+2Fc^2^)/3'
_refine_ls_weighting_scheme calc
_refine_ls_wR_factor_gt 0.1592
_refine_ls_wR_factor_ref 0.1845
_reflns_number_gt 8374
_reflns_number_total 12695
_reflns_threshold_expression I>2\s(I)
_cod_data_source_file b804792h.txt
_cod_data_source_block compound3
_cod_depositor_comments
;
The following automatic conversions were performed:
'_symmetry_cell_setting' value 'Triclinic' changed to 'triclinic'
according to '/home/saulius/struct/CIF-dictionaries/cif_core.dic'
dictionary named 'cif_core.dic' version 2.4.1 from 2010-06-29.

Automatic conversion script
Id: cif_fix_enum 1527 2010-12-29 10:47:43Z saulius 
;
_cod_database_code 7004251

loop_
_symmetry_equiv_pos_as_xyz
'x, y, z'
'-x, -y, -z'

loop_
_atom_site_label
_atom_site_type_symbol
_atom_site_fract_x
_atom_site_fract_y
_atom_site_fract_z
_atom_site_U_iso_or_equiv
_atom_site_adp_type
_atom_site_occupancy
_atom_site_symmetry_multiplicity
_atom_site_calc_flag
_atom_site_refinement_flags
_atom_site_disorder_assembly
_atom_site_disorder_group
Pd1 Pd 0.59607(4) 0.86776(3) 0.27902(3) 0.03815(13) Uani 1 1 d . . .
Pd2 Pd 0.59475(4) 0.67259(3) 0.26717(3) 0.04253(14) Uani 1 1 d . . .
Pd3 Pd 0.51179(4) 0.84529(3) 0.09068(3) 0.04760(15) Uani 1 1 d . . .
Cl1 Cl 0.46730(13) 0.76507(11) 0.35920(10) 0.0504(4) Uani 1 1 d . . .
Cl1S Cl 0.9724(2) 0.1643(2) 0.06994(15) 0.0943(7) Uani 1 1 d . . .
Cl2 Cl 0.31835(14) 0.85129(13) 0.15181(11) 0.0575(4) Uani 1 1 d . . .
Cl2S Cl 1.0388(3) 0.3261(2) 0.13373(18) 0.1201(10) Uani 1 1 d . . .
Cl3 Cl 0.70033(14) 0.82237(13) 0.02373(12) 0.0615(5) Uani 1 1 d . . .
N1 N 0.4741(4) 0.9617(3) 0.2750(3) 0.0402(11) Uani 1 1 d . . .
N2 N 0.7041(4) 0.9482(3) 0.1937(3) 0.0410(11) Uani 1 1 d . . .
N3 N 0.7152(4) 0.7664(3) 0.2804(3) 0.0400(11) Uani 1 1 d . . .
H3N H 0.7722 0.7718 0.2302 0.048 Uiso 1 1 calc R . .
N4 N 0.7081(4) 0.6044(3) 0.1847(3) 0.0448(12) Uani 1 1 d . . .
N5 N 0.4695(4) 0.5891(4) 0.2586(3) 0.0481(12) Uani 1 1 d . . .
N6 N 0.4750(5) 0.7171(4) 0.0599(4) 0.0565(14) Uani 1 1 d . . .
H6NA H 0.5372 0.6815 0.0630 0.068 Uiso 1 1 calc R . .
H6NB H 0.4145 0.6950 0.1011 0.068 Uiso 1 1 calc R . .
C1 C 0.3727(5) 1.0614(4) 0.1852(4) 0.0480(15) Uani 1 1 d . . .
H1A H 0.3230 1.0711 0.2417 0.072 Uiso 1 1 calc R . .
H1B H 0.3272 1.0393 0.1454 0.072 Uiso 1 1 calc R . .
H1C H 0.4086 1.1167 0.1595 0.072 Uiso 1 1 calc R . .
C1S C 1.0504(9) 0.2086(7) 0.1330(6) 0.093(3) Uani 1 1 d . . .
H1SA H 1.1315 0.1927 0.1126 0.111 Uiso 1 1 calc R . .
H1SB H 1.0267 0.1829 0.1939 0.111 Uiso 1 1 calc R . .
C2 C 0.4635(5) 0.9956(4) 0.1989(4) 0.0403(13) Uani 1 1 d . . .
C3 C 0.5463(5) 0.9741(4) 0.1195(4) 0.0445(14) Uani 1 1 d . . .
H3A H 0.5320 1.0150 0.0697 0.053 Uiso 1 1 calc R . .
C4 C 0.6671(5) 0.9828(4) 0.1259(4) 0.0425(13) Uani 1 1 d . . .
C5 C 0.7407(6) 1.0356(5) 0.0526(4) 0.0600(18) Uani 1 1 d . . .
H5A H 0.8207 1.0300 0.0588 0.090 Uiso 1 1 calc R . .
H5B H 0.7174 1.0973 0.0545 0.090 Uiso 1 1 calc R . .
H5C H 0.7324 1.0142 -0.0037 0.090 Uiso 1 1 calc R . .
C6 C 0.3939(5) 0.9815(4) 0.3522(4) 0.0479(15) Uani 1 1 d . . .
C7 C 0.4256(6) 1.0343(5) 0.4107(4) 0.0589(18) Uani 1 1 d . . .
H7A H 0.5016 1.0554 0.4017 0.071 Uiso 1 1 calc R . .
C8 C 0.3445(9) 1.0570(6) 0.4840(5) 0.077(2) Uani 1 1 d . . .
H8A H 0.3653 1.0946 0.5242 0.092 Uiso 1 1 calc R . .
C9 C 0.2368(8) 1.0255(6) 0.4974(5) 0.078(3) Uani 1 1 d . . .
H9A H 0.1817 1.0429 0.5460 0.094 Uiso 1 1 calc R . .
C10 C 0.2064(7) 0.9692(7) 0.4422(6) 0.084(3) Uani 1 1 d . . .
H10B H 0.1317 0.9451 0.4540 0.101 Uiso 1 1 calc R . .
C11 C 0.2848(6) 0.9469(5) 0.3686(5) 0.0607(18) Uani 1 1 d . . .
H11A H 0.2636 0.9081 0.3297 0.073 Uiso 1 1 calc R . .
C12 C 0.8220(5) 0.9566(4) 0.2015(4) 0.0429(14) Uani 1 1 d . . .
C13 C 0.9078(5) 0.9159(5) 0.1437(4) 0.0513(16) Uani 1 1 d . . .
H13A H 0.8899 0.8842 0.0979 0.062 Uiso 1 1 calc R . .
C14 C 1.0201(6) 0.9226(5) 0.1547(5) 0.0620(19) Uani 1 1 d . . .
H14A H 1.0802 0.8962 0.1155 0.074 Uiso 1 1 calc R . .
C15 C 1.0442(5) 0.9679(5) 0.2227(4) 0.0577(18) Uani 1 1 d . . .
H15A H 1.1211 0.9720 0.2300 0.069 Uiso 1 1 calc R . .
C16 C 0.9593(5) 1.0067(5) 0.2797(4) 0.0551(17) Uani 1 1 d . . .
H16A H 0.9772 1.0383 0.3256 0.066 Uiso 1 1 calc R . .
C17 C 0.8464(5) 0.9996(4) 0.2697(4) 0.0490(15) Uani 1 1 d . . .
H17A H 0.7866 1.0246 0.3102 0.059 Uiso 1 1 calc R . .
C18 C 0.7626(5) 0.7552(4) 0.3544(4) 0.0456(14) Uani 1 1 d . . .
C19 C 0.7023(6) 0.7153(5) 0.4351(4) 0.0545(17) Uani 1 1 d . . .
H19A H 0.6272 0.6938 0.4393 0.065 Uiso 1 1 calc R . .
C20 C 0.7538(6) 0.7082(5) 0.5070(5) 0.0619(19) Uani 1 1 d . . .
H20A H 0.7125 0.6807 0.5600 0.074 Uiso 1 1 calc R . .
C21 C 0.8621(5) 0.7388(5) 0.5064(4) 0.0498(15) Uani 1 1 d . . .
C22 C 0.9220(5) 0.7749(4) 0.4269(4) 0.0500(15) Uani 1 1 d . . .
H22A H 0.9979 0.7945 0.4232 0.060 Uiso 1 1 calc R . .
C23 C 0.8726(5) 0.7833(4) 0.3515(4) 0.0501(15) Uani 1 1 d . . .
H23A H 0.9156 0.8087 0.2979 0.060 Uiso 1 1 calc R . .
C24 C 0.9071(6) 0.7315(5) 0.5922(4) 0.0589(18) Uani 1 1 d . . .
C25 C 1.0237(6) 0.7742(6) 0.5818(5) 0.072(2) Uani 1 1 d . . .
H25A H 1.0795 0.7437 0.5393 0.108 Uiso 1 1 calc R . .
H25B H 1.0478 0.7706 0.6386 0.108 Uiso 1 1 calc R . .
H25C H 1.0188 0.8358 0.5609 0.108 Uiso 1 1 calc R . .
C26 C 0.9121(7) 0.6350(6) 0.6252(5) 0.077(2) Uani 1 1 d . . .
H26A H 0.9653 0.6033 0.5820 0.115 Uiso 1 1 calc R . .
H26B H 0.8359 0.6093 0.6335 0.115 Uiso 1 1 calc R . .
H26C H 0.9383 0.6308 0.6812 0.115 Uiso 1 1 calc R . .
C27 C 0.8233(7) 0.7814(6) 0.6608(5) 0.077(2) Uani 1 1 d . . .
H27A H 0.8201 0.8432 0.6399 0.115 Uiso 1 1 calc R . .
H27B H 0.8497 0.7770 0.7167 0.115 Uiso 1 1 calc R . .
H27C H 0.7470 0.7557 0.6691 0.115 Uiso 1 1 calc R . .
C28 C 0.7734(6) 0.5149(5) 0.0594(5) 0.0603(18) Uani 1 1 d . . .
H28A H 0.8177 0.5624 0.0236 0.090 Uiso 1 1 calc R . .
H28B H 0.7397 0.4790 0.0214 0.090 Uiso 1 1 calc R . .
H28C H 0.8238 0.4784 0.0899 0.090 Uiso 1 1 calc R . .
C29 C 0.6788(6) 0.5534(4) 0.1265(4) 0.0491(15) Uani 1 1 d . . .
C30 C 0.5670(5) 0.5295(4) 0.1265(4) 0.0498(15) Uani 1 1 d . . .
H30A H 0.5548 0.5022 0.0762 0.060 Uiso 1 1 calc R . .
C31 C 0.4720(6) 0.5406(4) 0.1909(4) 0.0514(16) Uani 1 1 d . . .
C32 C 0.3635(6) 0.4912(5) 0.1862(5) 0.0619(19) Uani 1 1 d . . .
H32A H 0.3012 0.5332 0.1830 0.093 Uiso 1 1 calc R . .
H32B H 0.3426 0.4513 0.2387 0.093 Uiso 1 1 calc R . .
H32C H 0.3770 0.4576 0.1339 0.093 Uiso 1 1 calc R . .
C33 C 0.8274(5) 0.6155(4) 0.1864(4) 0.0498(15) Uani 1 1 d . . .
C34 C 0.8734(6) 0.5711(5) 0.2531(5) 0.0605(18) Uani 1 1 d . . .
H34A H 0.8265 0.5341 0.2967 0.073 Uiso 1 1 calc R . .
C35 C 0.9872(7) 0.5814(6) 0.2553(6) 0.072(2) Uani 1 1 d . . .
H35A H 1.0189 0.5513 0.3005 0.087 Uiso 1 1 calc R . .
C36 C 1.0555(7) 0.6354(6) 0.1919(6) 0.075(2) Uani 1 1 d . . .
H36A H 1.1342 0.6414 0.1932 0.090 Uiso 1 1 calc R . .
C37 C 1.0098(6) 0.6807(6) 0.1270(6) 0.073(2) Uani 1 1 d . . .
H37A H 1.0565 0.7179 0.0836 0.088 Uiso 1 1 calc R . .
C38 C 0.8945(6) 0.6710(5) 0.1259(5) 0.0577(17) Uani 1 1 d . . .
H38A H 0.8620 0.7035 0.0826 0.069 Uiso 1 1 calc R . .
C39 C 0.3778(5) 0.5799(5) 0.3346(4) 0.0517(16) Uani 1 1 d . . .
C40 C 0.3962(6) 0.5274(5) 0.4065(5) 0.0646(19) Uani 1 1 d . . .
H40A H 0.4672 0.4981 0.4053 0.078 Uiso 1 1 calc R . .
C41 C 0.3098(7) 0.5177(5) 0.4808(5) 0.072(2) Uani 1 1 d . . .
H41A H 0.3214 0.4812 0.5303 0.086 Uiso 1 1 calc R . .
C42 C 0.2094(7) 0.5605(7) 0.4823(6) 0.079(2) Uani 1 1 d . . .
H42A H 0.1506 0.5535 0.5330 0.094 Uiso 1 1 calc R . .
C43 C 0.1913(6) 0.6131(6) 0.4124(6) 0.073(2) Uani 1 1 d . . .
H43A H 0.1202 0.6425 0.4142 0.087 Uiso 1 1 calc R . .
C44 C 0.2766(6) 0.6239(5) 0.3384(5) 0.0626(19) Uani 1 1 d . . .
H44A H 0.2648 0.6620 0.2901 0.075 Uiso 1 1 calc R . .
C45 C 0.4479(6) 0.7148(4) -0.0254(4) 0.0536(16) Uani 1 1 d . . .
C46 C 0.5320(6) 0.7131(5) -0.0996(4) 0.0551(16) Uani 1 1 d . . .
H46A H 0.6100 0.7120 -0.0945 0.066 Uiso 1 1 calc R . .
C47 C 0.5034(6) 0.7130(5) -0.1827(5) 0.0567(17) Uani 1 1 d . . .
H47A H 0.5631 0.7130 -0.2330 0.068 Uiso 1 1 calc R . .
C48 C 0.3927(5) 0.7130(5) -0.1939(4) 0.0523(16) Uani 1 1 d . . .
C49 C 0.3087(6) 0.7151(5) -0.1185(5) 0.0573(17) Uani 1 1 d . . .
H49A H 0.2307 0.7159 -0.1237 0.069 Uiso 1 1 calc R . .
C50 C 0.3355(6) 0.7163(5) -0.0370(5) 0.0567(17) Uani 1 1 d . . .
H50A H 0.2755 0.7181 0.0129 0.068 Uiso 1 1 calc R . .
C51 C 0.3619(6) 0.7151(5) -0.2848(5) 0.0589(17) Uani 1 1 d . . .
C52 C 0.2941(7) 0.7997(6) -0.2982(6) 0.084(3) Uani 1 1 d . . .
H52A H 0.2273 0.8022 -0.2505 0.126 Uiso 1 1 calc R . .
H52B H 0.2688 0.8004 -0.3545 0.126 Uiso 1 1 calc R . .
H52C H 0.3428 0.8505 -0.2982 0.126 Uiso 1 1 calc R . .
C53 C 0.4653(7) 0.7137(7) -0.3608(5) 0.082(3) Uani 1 1 d . . .
H53A H 0.5093 0.6598 -0.3543 0.124 Uiso 1 1 calc R . .
H53B H 0.5137 0.7645 -0.3599 0.124 Uiso 1 1 calc R . .
H53C H 0.4388 0.7158 -0.4167 0.124 Uiso 1 1 calc R . .
C54 C 0.2875(8) 0.6356(6) -0.2883(5) 0.083(3) Uani 1 1 d . . .
H54A H 0.3310 0.5818 -0.2801 0.125 Uiso 1 1 calc R . .
H54B H 0.2643 0.6374 -0.3454 0.125 Uiso 1 1 calc R . .
H54C H 0.2194 0.6367 -0.2415 0.125 Uiso 1 1 calc R . .

loop_
_atom_site_aniso_label
_atom_site_aniso_U_11
_atom_site_aniso_U_22
_atom_site_aniso_U_33
_atom_site_aniso_U_23
_atom_site_aniso_U_13
_atom_site_aniso_U_12
Pd1 0.0421(2) 0.0376(3) 0.0362(2) 0.00254(18) -0.01277(18) -0.00044(19)
Pd2 0.0466(3) 0.0384(3) 0.0441(3) 0.0010(2) -0.0139(2) 0.0013(2)
Pd3 0.0536(3) 0.0473(3) 0.0449(3) -0.0019(2) -0.0179(2) 0.0044(2)
Cl1 0.0542(8) 0.0445(9) 0.0515(9) 0.0025(7) -0.0102(7) -0.0023(7)
Cl1S 0.0903(15) 0.114(2) 0.0800(14) -0.0103(14) -0.0173(12) -0.0079(14)
Cl2 0.0555(9) 0.0606(11) 0.0588(10) -0.0068(8) -0.0160(7) -0.0012(8)
Cl2S 0.155(3) 0.124(3) 0.0827(17) -0.0061(17) -0.0241(17) -0.032(2)
Cl3 0.0548(9) 0.0724(13) 0.0611(10) -0.0151(9) -0.0180(8) 0.0089(8)
N1 0.049(3) 0.035(3) 0.040(3) 0.000(2) -0.018(2) 0.002(2)
N2 0.047(3) 0.041(3) 0.037(2) -0.001(2) -0.012(2) -0.001(2)
N3 0.062(3) 0.033(3) 0.024(2) 0.0052(19) -0.009(2) 0.007(2)
N4 0.050(3) 0.041(3) 0.045(3) 0.005(2) -0.015(2) 0.003(2)
N5 0.050(3) 0.044(3) 0.053(3) 0.003(3) -0.020(2) 0.001(2)
N6 0.071(4) 0.038(3) 0.061(3) -0.002(3) -0.014(3) 0.001(3)
C1 0.050(3) 0.045(4) 0.050(3) 0.011(3) -0.017(3) 0.003(3)
C1S 0.117(7) 0.090(7) 0.065(5) -0.013(5) 0.000(5) 0.009(6)
C2 0.046(3) 0.032(3) 0.047(3) -0.005(3) -0.018(3) 0.001(2)
C3 0.050(3) 0.045(4) 0.044(3) -0.002(3) -0.023(3) 0.010(3)
C4 0.051(3) 0.042(4) 0.035(3) 0.002(3) -0.010(2) 0.003(3)
C5 0.070(4) 0.061(5) 0.050(4) 0.015(3) -0.020(3) -0.010(4)
C6 0.051(3) 0.046(4) 0.047(3) 0.005(3) -0.012(3) 0.009(3)
C7 0.075(4) 0.060(5) 0.042(3) -0.006(3) -0.012(3) 0.016(4)
C8 0.121(7) 0.058(5) 0.057(5) -0.009(4) -0.031(5) 0.020(5)
C9 0.093(6) 0.080(6) 0.050(4) 0.010(4) 0.006(4) 0.033(5)
C10 0.073(5) 0.083(7) 0.081(6) 0.021(5) 0.013(4) 0.014(5)
C11 0.059(4) 0.063(5) 0.056(4) 0.002(4) -0.003(3) -0.002(4)
C12 0.040(3) 0.044(4) 0.045(3) 0.014(3) -0.013(3) -0.015(3)
C13 0.049(3) 0.062(5) 0.042(3) 0.006(3) -0.012(3) -0.003(3)
C14 0.051(4) 0.077(6) 0.055(4) 0.008(4) -0.007(3) -0.002(4)
C15 0.046(3) 0.068(5) 0.059(4) 0.021(4) -0.020(3) -0.017(3)
C16 0.059(4) 0.054(4) 0.054(4) 0.006(3) -0.020(3) -0.011(3)
C17 0.055(4) 0.045(4) 0.046(3) 0.005(3) -0.010(3) -0.003(3)
C18 0.046(3) 0.041(4) 0.049(3) 0.006(3) -0.012(3) 0.003(3)
C19 0.057(4) 0.055(4) 0.056(4) 0.002(3) -0.027(3) -0.001(3)
C20 0.058(4) 0.075(6) 0.050(4) 0.016(4) -0.013(3) 0.002(4)
C21 0.054(4) 0.049(4) 0.046(3) 0.006(3) -0.012(3) 0.000(3)
C22 0.054(4) 0.041(4) 0.059(4) -0.002(3) -0.023(3) 0.003(3)
C23 0.053(4) 0.046(4) 0.049(3) 0.009(3) -0.008(3) -0.002(3)
C24 0.061(4) 0.069(5) 0.050(4) 0.001(3) -0.020(3) 0.009(4)
C25 0.068(5) 0.095(7) 0.058(4) -0.006(4) -0.026(4) 0.004(4)
C26 0.086(5) 0.081(6) 0.068(5) 0.019(4) -0.034(4) 0.002(5)
C27 0.083(5) 0.098(7) 0.052(4) -0.009(4) -0.018(4) 0.018(5)
C28 0.065(4) 0.054(5) 0.062(4) -0.010(4) -0.010(3) 0.001(3)
C29 0.062(4) 0.040(4) 0.045(3) 0.004(3) -0.016(3) 0.006(3)
C30 0.058(4) 0.041(4) 0.054(4) -0.001(3) -0.019(3) -0.001(3)
C31 0.058(4) 0.038(4) 0.061(4) 0.003(3) -0.023(3) 0.003(3)
C32 0.055(4) 0.053(5) 0.082(5) -0.013(4) -0.021(4) -0.004(3)
C33 0.054(4) 0.044(4) 0.054(4) -0.003(3) -0.017(3) 0.006(3)
C34 0.069(4) 0.052(5) 0.065(4) 0.000(4) -0.026(4) 0.008(3)
C35 0.075(5) 0.059(5) 0.094(6) 0.000(5) -0.048(5) 0.010(4)
C36 0.053(4) 0.079(6) 0.098(6) -0.009(5) -0.027(4) 0.004(4)
C37 0.047(4) 0.081(6) 0.091(6) -0.003(5) -0.015(4) 0.000(4)
C38 0.057(4) 0.058(5) 0.058(4) 0.004(3) -0.013(3) 0.004(3)
C39 0.049(3) 0.050(4) 0.058(4) -0.005(3) -0.012(3) 0.001(3)
C40 0.062(4) 0.056(5) 0.076(5) 0.001(4) -0.016(4) 0.005(4)
C41 0.083(5) 0.055(5) 0.071(5) 0.005(4) -0.004(4) -0.002(4)
C42 0.066(5) 0.088(7) 0.077(6) -0.014(5) 0.005(4) -0.018(5)
C43 0.051(4) 0.081(6) 0.089(6) -0.020(5) -0.018(4) 0.003(4)
C44 0.050(4) 0.064(5) 0.077(5) -0.020(4) -0.014(3) -0.003(3)
C45 0.068(4) 0.042(4) 0.053(4) -0.002(3) -0.018(3) 0.007(3)
C46 0.056(4) 0.048(4) 0.061(4) -0.003(3) -0.011(3) -0.002(3)
C47 0.061(4) 0.050(4) 0.057(4) -0.007(3) -0.005(3) -0.004(3)
C48 0.054(4) 0.046(4) 0.057(4) -0.007(3) -0.011(3) -0.004(3)
C49 0.057(4) 0.050(4) 0.068(4) -0.010(4) -0.017(3) -0.002(3)
C50 0.056(4) 0.056(5) 0.058(4) -0.008(3) -0.009(3) 0.000(3)
C51 0.077(5) 0.045(4) 0.055(4) -0.002(3) -0.016(3) 0.006(3)
C52 0.084(5) 0.084(7) 0.087(6) 0.014(5) -0.032(5) 0.011(5)
C53 0.090(6) 0.088(7) 0.064(5) -0.002(5) -0.004(4) 0.004(5)
C54 0.102(6) 0.080(7) 0.069(5) -0.005(5) -0.017(5) -0.019(5)

loop_
_atom_type_symbol
_atom_type_description
_atom_type_scat_dispersion_real
_atom_type_scat_dispersion_imag
_atom_type_scat_source
C C 0.0033 0.0016 'International Tables Vol C Tables 4.2.6.8 and 6.1.1.4'
H H 0.0000 0.0000 'International Tables Vol C Tables 4.2.6.8 and 6.1.1.4'
N N 0.0061 0.0033 'International Tables Vol C Tables 4.2.6.8 and 6.1.1.4'
Cl Cl 0.1484 0.1585 'International Tables Vol C Tables 4.2.6.8 and 6.1.1.4'
Pd Pd -0.9988 1.0072 'International Tables Vol C Tables 4.2.6.8 and 6.1.1.4'

loop_
_geom_angle_atom_site_label_1
_geom_angle_atom_site_label_2
_geom_angle_atom_site_label_3
_geom_angle
_geom_angle_site_symmetry_1
_geom_angle_site_symmetry_3
_geom_angle_publ_flag
N2 Pd1 N1 87.2(2) . . ?
N2 Pd1 N3 94.40(19) . . ?
N1 Pd1 N3 176.70(19) . . ?
N2 Pd1 Cl1 171.55(14) . . ?
N1 Pd1 Cl1 93.64(15) . . ?
N3 Pd1 Cl1 84.33(15) . . ?
N4 Pd2 N5 90.8(2) . . ?
N4 Pd2 N3 93.58(19) . . ?
N5 Pd2 N3 175.50(19) . . ?
N4 Pd2 Cl1 175.10(16) . . ?
N5 Pd2 Cl1 92.99(15) . . ?
N3 Pd2 Cl1 82.61(13) . . ?
C3 Pd3 N6 178.8(2) . . ?
C3 Pd3 Cl3 92.30(17) . . ?
N6 Pd3 Cl3 88.15(17) . . ?
C3 Pd3 Cl2 94.85(17) . . ?
N6 Pd3 Cl2 84.69(17) . . ?
Cl3 Pd3 Cl2 172.81(7) . . ?
Pd1 Cl1 Pd2 78.96(5) . . ?
C2 N1 C6 120.8(5) . . ?
C2 N1 Pd1 117.4(4) . . ?
C6 N1 Pd1 121.3(4) . . ?
C4 N2 C12 121.3(5) . . ?
C4 N2 Pd1 117.0(4) . . ?
C12 N2 Pd1 121.1(4) . . ?
C18 N3 Pd1 116.2(4) . . ?
C18 N3 Pd2 116.1(4) . . ?
Pd1 N3 Pd2 91.81(19) . . ?
C29 N4 C33 119.3(5) . . ?
C29 N4 Pd2 123.4(4) . . ?
C33 N4 Pd2 117.2(4) . . ?
C31 N5 C39 120.8(6) . . ?
C31 N5 Pd2 123.5(5) . . ?
C39 N5 Pd2 115.7(4) . . ?
C45 N6 Pd3 113.0(4) . . ?
Cl1S C1S Cl2S 114.2(6) . . ?
N1 C2 C3 120.4(5) . . ?
N1 C2 C1 123.4(5) . . ?
C3 C2 C1 116.2(5) . . ?
C4 C3 C2 114.8(5) . . ?
C4 C3 Pd3 110.7(4) . . ?
C2 C3 Pd3 107.8(4) . . ?
N2 C4 C3 120.5(5) . . ?
N2 C4 C5 123.2(6) . . ?
C3 C4 C5 116.3(5) . . ?
C7 C6 C11 119.8(6) . . ?
C7 C6 N1 119.8(6) . . ?
C11 C6 N1 120.4(6) . . ?
C6 C7 C8 119.3(7) . . ?
C9 C8 C7 120.2(8) . . ?
C8 C9 C10 120.8(8) . . ?
C9 C10 C11 119.9(9) . . ?
C6 C11 C10 119.8(8) . . ?
C17 C12 C13 121.1(5) . . ?
C17 C12 N2 118.9(5) . . ?
C13 C12 N2 119.9(5) . . ?
C14 C13 C12 118.6(6) . . ?
C15 C14 C13 119.8(7) . . ?
C16 C15 C14 121.2(6) . . ?
C15 C16 C17 119.4(6) . . ?
C12 C17 C16 119.8(6) . . ?
N3 C18 C23 119.6(6) . . ?
N3 C18 C19 122.5(6) . . ?
C23 C18 C19 117.8(6) . . ?
C20 C19 C18 119.4(6) . . ?
C19 C20 C21 123.7(7) . . ?
C20 C21 C22 116.6(6) . . ?
C20 C21 C24 118.7(6) . . ?
C22 C21 C24 124.7(6) . . ?
C21 C22 C23 121.5(6) . . ?
C18 C23 C22 120.8(6) . . ?
C25 C24 C21 112.0(6) . . ?
C25 C24 C26 110.7(6) . . ?
C21 C24 C26 109.8(6) . . ?
C25 C24 C27 107.1(7) . . ?
C21 C24 C27 107.9(5) . . ?
C26 C24 C27 109.3(7) . . ?
N4 C29 C30 123.8(6) . . ?
N4 C29 C28 118.4(6) . . ?
C30 C29 C28 117.8(6) . . ?
C31 C30 C29 127.6(6) . . ?
N5 C31 C30 124.3(6) . . ?
N5 C31 C32 117.7(6) . . ?
C30 C31 C32 118.0(6) . . ?
C38 C33 C34 119.7(6) . . ?
C38 C33 N4 121.1(6) . . ?
C34 C33 N4 119.1(6) . . ?
C35 C34 C33 119.5(8) . . ?
C34 C35 C36 120.3(7) . . ?
C37 C36 C35 120.3(7) . . ?
C36 C37 C38 119.1(8) . . ?
C33 C38 C37 121.0(7) . . ?
C44 C39 C40 119.5(7) . . ?
C44 C39 N5 122.1(7) . . ?
C40 C39 N5 118.3(6) . . ?
C39 C40 C41 119.6(7) . . ?
C42 C41 C40 119.8(8) . . ?
C41 C42 C43 121.0(8) . . ?
C42 C43 C44 119.8(7) . . ?
C39 C44 C43 120.2(8) . . ?
C46 C45 C50 117.2(6) . . ?
C46 C45 N6 121.5(6) . . ?
C50 C45 N6 121.3(6) . . ?
C45 C46 C47 120.5(6) . . ?
C48 C47 C46 122.2(6) . . ?
C47 C48 C49 116.7(6) . . ?
C47 C48 C51 122.1(6) . . ?
C49 C48 C51 121.2(6) . . ?
C50 C49 C48 121.7(6) . . ?
C49 C50 C45 121.7(6) . . ?
C48 C51 C54 108.5(6) . . ?
C48 C51 C53 114.3(6) . . ?
C54 C51 C53 108.3(6) . . ?
C48 C51 C52 108.2(6) . . ?
C54 C51 C52 109.6(7) . . ?
C53 C51 C52 107.9(7) . . ?

loop_
_geom_bond_atom_site_label_1
_geom_bond_atom_site_label_2
_geom_bond_distance
_geom_bond_site_symmetry_2
_geom_bond_publ_flag
Pd1 N2 2.025(5) . ?
Pd1 N1 2.034(5) . ?
Pd1 N3 2.087(5) . ?
Pd1 Cl1 2.3351(19) . ?
Pd2 N4 2.008(5) . ?
Pd2 N5 2.016(5) . ?
Pd2 N3 2.100(5) . ?
Pd2 Cl1 2.3941(18) . ?
Pd3 C3 2.119(6) . ?
Pd3 N6 2.127(6) . ?
Pd3 Cl3 2.3204(18) . ?
Pd3 Cl2 2.3226(18) . ?
Cl1S C1S 1.664(10) . ?
Cl2S C1S 1.804(11) . ?
N1 C2 1.288(7) . ?
N1 C6 1.430(7) . ?
N2 C4 1.297(7) . ?
N2 C12 1.445(7) . ?
N3 C18 1.379(7) . ?
N4 C29 1.337(8) . ?
N4 C33 1.443(8) . ?
N5 C31 1.327(8) . ?
N5 C39 1.447(8) . ?
N6 C45 1.430(8) . ?
C1 C2 1.502(8) . ?
C2 C3 1.477(8) . ?
C3 C4 1.474(8) . ?
C4 C5 1.494(9) . ?
C6 C7 1.370(9) . ?
C6 C11 1.385(9) . ?
C7 C8 1.405(10) . ?
C8 C9 1.355(13) . ?
C9 C10 1.361(13) . ?
C10 C11 1.390(10) . ?
C12 C17 1.371(9) . ?
C12 C13 1.393(9) . ?
C13 C14 1.392(9) . ?
C14 C15 1.384(10) . ?
C15 C16 1.367(9) . ?
C16 C17 1.394(9) . ?
C18 C23 1.381(9) . ?
C18 C19 1.421(9) . ?
C19 C20 1.375(9) . ?
C20 C21 1.382(9) . ?
C21 C22 1.385(9) . ?
C21 C24 1.530(9) . ?
C22 C23 1.411(9) . ?
C24 C25 1.523(11) . ?
C24 C26 1.534(11) . ?
C24 C27 1.549(10) . ?
C28 C29 1.522(9) . ?
C29 C30 1.391(9) . ?
C30 C31 1.376(9) . ?
C31 C32 1.529(9) . ?
C33 C38 1.366(10) . ?
C33 C34 1.398(9) . ?
C34 C35 1.378(10) . ?
C35 C36 1.384(12) . ?
C36 C37 1.379(12) . ?
C37 C38 1.390(10) . ?
C39 C44 1.366(9) . ?
C39 C40 1.383(10) . ?
C40 C41 1.392(10) . ?
C41 C42 1.353(11) . ?
C42 C43 1.358(12) . ?
C43 C44 1.383(11) . ?
C45 C46 1.376(9) . ?
C45 C50 1.388(9) . ?
C46 C47 1.401(9) . ?
C47 C48 1.366(9) . ?
C48 C49 1.388(9) . ?
C48 C51 1.530(10) . ?
C49 C50 1.370(10) . ?
C51 C54 1.530(11) . ?
C51 C53 1.534(10) . ?
C51 C52 1.539(11) . ?
